data_7016417
loop_
_publ_author_name
'Beleaga, Anca'
'Bojan, Vilma R.'
'P\"ollnitz, Alpar'
'Ra\,t, Ciprian I'
'Silvestru, Cristian'

_publ_section_title
;
 Organomercury(ii) and tellurium(ii) compounds with the "pincer" ligand
 2,6-[O(CH(2)CH(2))(2)NCH(2)](2)C(6)H(3)- stabilization of an unusual
 organotellurium(ii) cationic species.
;
_journal_issue 35
_journal_name_full 'Dalton transactions (Cambridge, England : 2003)'
_journal_page_first 8830
_journal_page_last 8838
_journal_paper_doi 10.1039/c1dt10414d
_journal_volume 40
_journal_year 2011
_chemical_formula_moiety 'C18 H26 Hg N2 O4'
_chemical_formula_sum 'C18 H26 Hg N2 O4'
_chemical_formula_weight 535.00
_chemical_name_systematic
;
?
;
_space_group_IT_number 60
_symmetry_cell_setting orthorhombic
_symmetry_space_group_name_Hall '-P 2n 2ab'
_symmetry_space_group_name_H-M 'P b c n'
_atom_sites_solution_hydrogens geom
_atom_sites_solution_primary direct
_atom_sites_solution_secondary difmap
_audit_creation_method SHELXL-97
_cell_angle_alpha 90.00
_cell_angle_beta 90.00
_cell_angle_gamma 90.00
_cell_formula_units_Z 8
_cell_length_a 19.823(14)
_cell_length_b 10.425(8)
_cell_length_c 18.926(14)
_cell_measurement_reflns_used 3803
_cell_measurement_temperature 297(2)
_cell_measurement_theta_max 21.47
_cell_measurement_theta_min 2.21
_cell_volume 3911(5)
_computing_cell_refinement 'Bruker SMART'
_computing_data_collection 'Bruker SMART'
_computing_data_reduction 'Bruker SAINT'
_computing_molecular_graphics 'Bruker SHELXTL'
_computing_publication_material 'Bruker SHELXTL'
_computing_structure_refinement 'Bruker SHELXTL'
_computing_structure_solution 'Bruker SHELXTL'
_diffrn_ambient_temperature 297(2)
_diffrn_measured_fraction_theta_full 1.000
_diffrn_measured_fraction_theta_max 1.000
_diffrn_measurement_device_type 'CCD area detector'
_diffrn_measurement_method 'phi and omega scans'
_diffrn_radiation_monochromator graphite
_diffrn_radiation_source 'fine-focus sealed tube'
_diffrn_radiation_type MoK\a
_diffrn_radiation_wavelength 0.71073
_diffrn_reflns_av_R_equivalents 0.0659
_diffrn_reflns_av_sigmaI/netI 0.0397
_diffrn_reflns_limit_h_max 23
_diffrn_reflns_limit_h_min -23
_diffrn_reflns_limit_k_max 12
_diffrn_reflns_limit_k_min -12
_diffrn_reflns_limit_l_max 22
_diffrn_reflns_limit_l_min -22
_diffrn_reflns_number 25719
_diffrn_reflns_theta_full 25.00
_diffrn_reflns_theta_max 25.00
_diffrn_reflns_theta_min 2.05
_exptl_absorpt_coefficient_mu 7.894
_exptl_absorpt_correction_T_max 0.2429
_exptl_absorpt_correction_T_min 0.1534
_exptl_absorpt_correction_type multi-scan
_exptl_absorpt_process_details 'Bruker, 2001.'
_exptl_crystal_colour colourless
_exptl_crystal_density_diffrn 1.817
_exptl_crystal_density_method 'not measured'
_exptl_crystal_description block
_exptl_crystal_F_000 2080
_exptl_crystal_size_max 0.38
_exptl_crystal_size_mid 0.28
_exptl_crystal_size_min 0.25
_refine_diff_density_max 0.594
_refine_diff_density_min -1.598
_refine_diff_density_rms 0.136
_refine_ls_extinction_method none
_refine_ls_goodness_of_fit_ref 1.143
_refine_ls_hydrogen_treatment constr
_refine_ls_matrix_type full
_refine_ls_number_parameters 215
_refine_ls_number_reflns 3451
_refine_ls_number_restraints 0
_refine_ls_restrained_S_all 1.143
_refine_ls_R_factor_all 0.0666
_refine_ls_R_factor_gt 0.0469
_refine_ls_shift/su_max 0.001
_refine_ls_shift/su_mean 0.000
_refine_ls_structure_factor_coef Fsqd
_refine_ls_weighting_details 'calc w=1/[\s^2^(Fo^2^)+(0.0295P)^2^+9.4641P] where P=(Fo^2^+2Fc^2^)/3'
_refine_ls_weighting_scheme calc
_refine_ls_wR_factor_gt 0.0828
_refine_ls_wR_factor_ref 0.0889
_reflns_number_gt 2737
_reflns_number_total 3451
_reflns_threshold_expression >2sigma(I)
_cod_data_source_file c1dt10414d.txt
_cod_data_source_block 147alb
_cod_depositor_comments
;
The following automatic conversions were performed:

'_symmetry_cell_setting' value 'Orthorhombic' changed to
'orthorhombic' according to
/home/saulius/struct/CIF-dictionaries/cif_core.dic dictionary named
'cif_core.dic' version 2.4.1 from 2010-06-29.

Automatic conversion script
Id: cif_fix_values 1715 2011-07-08 13:25:40Z adriana 
;
_cod_original_sg_symbol_H-M 'Pbcn '
_cod_database_code 7016417

loop_
_symmetry_equiv_pos_as_xyz
'x, y, z'
'-x+1/2, -y+1/2, z+1/2'
'-x, y, -z+1/2'
'x+1/2, -y+1/2, -z'
'-x, -y, -z'
'x-1/2, y-1/2, -z-1/2'
'x, -y, z-1/2'
'-x-1/2, y-1/2, z'

loop_
_atom_site_label
_atom_site_type_symbol
_atom_site_fract_x
_atom_site_fract_y
_atom_site_fract_z
_atom_site_U_iso_or_equiv
_atom_site_adp_type
_atom_site_occupancy
_atom_site_symmetry_multiplicity
_atom_site_calc_flag
_atom_site_refinement_flags
C1 C 0.4193(3) 0.8390(3) 0.1674(3) 0.047(2) Uani 1 1 d G
C2 C 0.4290(3) 0.8476(4) 0.0948(3) 0.050(2) Uani 1 1 d G
C3 C 0.4328(3) 0.9672(6) 0.0625(3) 0.068(3) Uani 1 1 d G
H3 H 0.4393 0.9729 0.0139 0.082 Uiso 1 1 calc R
C4 C 0.4270(3) 1.0781(4) 0.1028(4) 0.076(3) Uani 1 1 d G
H4 H 0.4296 1.1581 0.0812 0.091 Uiso 1 1 calc R
C5 C 0.4174(3) 1.0695(4) 0.1754(4) 0.070(3) Uani 1 1 d G
H5 H 0.4135 1.1437 0.2024 0.084 Uiso 1 1 calc R
C6 C 0.4135(3) 0.9500(5) 0.2077(2) 0.046(2) Uani 1 1 d G
C7 C 0.4345(4) 0.7280(9) 0.0503(4) 0.057(2) Uani 1 1 d .
H7A H 0.4277 0.7500 0.0010 0.068 Uiso 1 1 calc R
H7B H 0.4794 0.6922 0.0551 0.068 Uiso 1 1 calc R
C8 C 0.3985(4) 0.5069(9) 0.0421(5) 0.067(3) Uani 1 1 d .
H8A H 0.4438 0.4803 0.0546 0.080 Uiso 1 1 calc R
H8B H 0.3953 0.5101 -0.0090 0.080 Uiso 1 1 calc R
C9 C 0.3485(6) 0.4115(9) 0.0704(6) 0.088(4) Uani 1 1 d .
H9A H 0.3580 0.3275 0.0508 0.105 Uiso 1 1 calc R
H9B H 0.3531 0.4059 0.1214 0.105 Uiso 1 1 calc R
C10 C 0.2679(5) 0.5706(10) 0.0775(6) 0.079(3) Uani 1 1 d .
H10A H 0.2689 0.5713 0.1288 0.095 Uiso 1 1 calc R
H10B H 0.2228 0.5944 0.0627 0.095 Uiso 1 1 calc R
C11 C 0.3166(4) 0.6673(8) 0.0505(5) 0.058(2) Uani 1 1 d .
H11A H 0.3136 0.6717 -0.0006 0.070 Uiso 1 1 calc R
H11B H 0.3055 0.7511 0.0694 0.070 Uiso 1 1 calc R
C12 C 0.3970(4) 0.9418(9) 0.2873(5) 0.061(2) Uani 1 1 d .
H12A H 0.4377 0.9210 0.3134 0.073 Uiso 1 1 calc R
H12B H 0.3810 1.0246 0.3037 0.073 Uiso 1 1 calc R
C13 C 0.3381(5) 0.8151(9) 0.3764(4) 0.063(3) Uani 1 1 d .
H13A H 0.3225 0.8906 0.4016 0.075 Uiso 1 1 calc R
H13B H 0.3812 0.7895 0.3961 0.075 Uiso 1 1 calc R
C14 C 0.2878(5) 0.7081(10) 0.3848(5) 0.072(3) Uani 1 1 d .
H14A H 0.3054 0.6312 0.3626 0.087 Uiso 1 1 calc R
H14B H 0.2817 0.6902 0.4347 0.087 Uiso 1 1 calc R
C15 C 0.2310(4) 0.7711(10) 0.2819(5) 0.064(3) Uani 1 1 d .
H15A H 0.1874 0.7964 0.2634 0.077 Uiso 1 1 calc R
H15B H 0.2460 0.6963 0.2557 0.077 Uiso 1 1 calc R
C16 C 0.2809(4) 0.8793(8) 0.2710(5) 0.053(2) Uani 1 1 d .
H16A H 0.2859 0.8962 0.2209 0.063 Uiso 1 1 calc R
H16B H 0.2641 0.9566 0.2934 0.063 Uiso 1 1 calc R
C17 C 0.4367(4) 0.4698(8) 0.3150(5) 0.044(2) Uani 1 1 d .
C18 C 0.4442(5) 0.3344(8) 0.3431(5) 0.065(3) Uani 1 1 d .
H18A H 0.4556 0.2777 0.3049 0.097 Uiso 1 1 calc R
H18B H 0.4025 0.3074 0.3641 0.097 Uiso 1 1 calc R
H18C H 0.4793 0.3323 0.3780 0.097 Uiso 1 1 calc R
Hg1 Hg 0.414899(15) 0.66340(3) 0.214114(16) 0.04365(12) Uani 1 1 d .
N1 N 0.3851(3) 0.6326(6) 0.0712(3) 0.0406(15) Uani 1 1 d .
N2 N 0.3460(3) 0.8451(6) 0.3012(3) 0.0491(17) Uani 1 1 d .
O1 O 0.2821(4) 0.4465(7) 0.0535(4) 0.084(2) Uani 1 1 d .
O2 O 0.2244(3) 0.7386(7) 0.3543(3) 0.0748(19) Uani 1 1 d .
O3 O 0.4105(3) 0.4767(5) 0.2532(3) 0.0535(14) Uani 1 1 d .
O4 O 0.4554(3) 0.5612(6) 0.3497(3) 0.0605(16) Uani 1 1 d .

loop_
_atom_site_aniso_label
_atom_site_aniso_U_11
_atom_site_aniso_U_22
_atom_site_aniso_U_33
_atom_site_aniso_U_23
_atom_site_aniso_U_13
_atom_site_aniso_U_12
C1 0.038(4) 0.048(5) 0.056(5) 0.013(4) -0.002(4) 0.000(4)
C2 0.036(4) 0.047(5) 0.067(6) 0.013(4) 0.008(4) -0.007(4)
C3 0.054(6) 0.070(7) 0.080(7) 0.029(6) 0.005(5) -0.010(5)
C4 0.054(6) 0.042(6) 0.130(10) 0.019(6) -0.004(6) 0.000(5)
C5 0.057(6) 0.036(5) 0.116(9) 0.007(5) 0.013(6) -0.008(5)
C6 0.046(4) 0.017(3) 0.076(6) -0.013(4) -0.002(5) -0.008(3)
C7 0.054(5) 0.075(6) 0.042(5) -0.002(5) 0.004(4) 0.007(5)
C8 0.070(6) 0.061(6) 0.069(6) -0.017(5) -0.022(5) 0.017(6)
C9 0.129(11) 0.042(6) 0.092(8) -0.005(6) -0.035(8) 0.006(7)
C10 0.049(6) 0.086(8) 0.104(8) -0.017(7) 0.002(6) -0.002(6)
C11 0.050(5) 0.058(6) 0.067(6) -0.005(5) -0.004(4) 0.008(5)
C12 0.052(5) 0.057(6) 0.075(7) -0.023(5) -0.005(5) 0.006(4)
C13 0.064(6) 0.075(7) 0.049(5) -0.013(5) -0.005(5) 0.011(5)
C14 0.064(6) 0.096(8) 0.057(6) 0.023(6) 0.010(5) 0.023(6)
C15 0.046(5) 0.072(6) 0.075(7) 0.008(6) -0.001(5) -0.003(5)
C16 0.044(5) 0.050(5) 0.064(6) 0.007(4) 0.002(4) 0.014(4)
C17 0.036(4) 0.049(5) 0.047(5) 0.010(4) 0.002(4) 0.000(4)
C18 0.069(6) 0.060(6) 0.065(6) 0.017(5) -0.009(5) -0.003(5)
Hg1 0.0480(2) 0.03971(19) 0.04323(19) 0.00172(15) -0.00120(16) 0.00266(15)
N1 0.048(4) 0.037(4) 0.036(3) -0.002(3) 0.000(3) 0.015(3)
N2 0.048(4) 0.053(4) 0.047(4) -0.005(3) 0.002(3) 0.002(3)
O1 0.082(5) 0.062(4) 0.110(6) -0.015(4) -0.015(4) -0.015(4)
O2 0.059(4) 0.100(5) 0.066(4) 0.017(4) 0.020(3) 0.007(4)
O3 0.070(4) 0.042(3) 0.048(3) 0.012(3) -0.009(3) -0.001(3)
O4 0.071(4) 0.054(4) 0.057(4) -0.004(3) -0.012(3) -0.006(3)

loop_
_atom_type_symbol
_atom_type_description
_atom_type_scat_dispersion_real
_atom_type_scat_dispersion_imag
_atom_type_scat_source
C C 0.0033 0.0016 'International Tables Vol C Tables 4.2.6.8 and 6.1.1.4'
H H 0.0000 0.0000 'International Tables Vol C Tables 4.2.6.8 and 6.1.1.4'
N N 0.0061 0.0033 'International Tables Vol C Tables 4.2.6.8 and 6.1.1.4'
O O 0.0106 0.0060 'International Tables Vol C Tables 4.2.6.8 and 6.1.1.4'
Hg Hg -2.3894 9.2266 'International Tables Vol C Tables 4.2.6.8 and 6.1.1.4'

loop_
_geom_angle_atom_site_label_1
_geom_angle_atom_site_label_2
_geom_angle_atom_site_label_3
_geom_angle
C2 C1 C6 120.0
C2 C1 Hg1 119.6(3)
C6 C1 Hg1 120.4(3)
C3 C2 C1 120.0
C3 C2 C7 119.4(5)
C1 C2 C7 120.5(5)
C2 C3 C4 120.0
C2 C3 H3 120.0
C4 C3 H3 120.0
C5 C4 C3 120.0
C5 C4 H4 120.0
C3 C4 H4 120.0
C4 C5 C6 120.0
C4 C5 H5 120.0
C6 C5 H5 120.0
C5 C6 C1 120.0
C5 C6 C12 119.3(5)
C1 C6 C12 120.5(5)
N1 C7 C2 111.4(6)
N1 C7 H7A 109.3
C2 C7 H7A 109.3
N1 C7 H7B 109.3
C2 C7 H7B 109.3
H7A C7 H7B 108.0
N1 C8 C9 110.1(8)
N1 C8 H8A 109.6
C9 C8 H8A 109.6
N1 C8 H8B 109.6
C9 C8 H8B 109.6
H8A C8 H8B 108.2
O1 C9 C8 111.4(8)
O1 C9 H9A 109.3
C8 C9 H9A 109.3
O1 C9 H9B 109.3
C8 C9 H9B 109.3
H9A C9 H9B 108.0
O1 C10 C11 112.6(8)
O1 C10 H10A 109.1
C11 C10 H10A 109.1
O1 C10 H10B 109.1
C11 C10 H10B 109.1
H10A C10 H10B 107.8
N1 C11 C10 110.1(7)
N1 C11 H11A 109.6
C10 C11 H11A 109.6
N1 C11 H11B 109.6
C10 C11 H11B 109.6
H11A C11 H11B 108.2
N2 C12 C6 111.2(6)
N2 C12 H12A 109.4
C6 C12 H12A 109.4
N2 C12 H12B 109.4
C6 C12 H12B 109.4
H12A C12 H12B 108.0
N2 C13 C14 109.4(7)
N2 C13 H13A 109.8
C14 C13 H13A 109.8
N2 C13 H13B 109.8
C14 C13 H13B 109.8
H13A C13 H13B 108.2
O2 C14 C13 112.2(8)
O2 C14 H14A 109.2
C13 C14 H14A 109.2
O2 C14 H14B 109.2
C13 C14 H14B 109.2
H14A C14 H14B 107.9
O2 C15 C16 111.7(8)
O2 C15 H15A 109.3
C16 C15 H15A 109.3
O2 C15 H15B 109.3
C16 C15 H15B 109.3
H15A C15 H15B 107.9
N2 C16 C15 110.1(7)
N2 C16 H16A 109.6
C15 C16 H16A 109.6
N2 C16 H16B 109.6
C15 C16 H16B 109.6
H16A C16 H16B 108.2
O4 C17 O3 125.0(8)
O4 C17 C18 120.7(8)
O3 C17 C18 114.3(8)
C17 C18 H18A 109.5
C17 C18 H18B 109.5
H18A C18 H18B 109.5
C17 C18 H18C 109.5
H18A C18 H18C 109.5
H18B C18 H18C 109.5
C1 Hg1 O3 175.0(2)
C8 N1 C7 113.2(7)
C8 N1 C11 107.0(6)
C7 N1 C11 112.6(6)
C12 N2 C16 112.2(7)
C12 N2 C13 113.5(7)
C16 N2 C13 109.8(7)
C10 O1 C9 110.8(7)
C14 O2 C15 111.3(6)
C17 O3 Hg1 111.0(5)

loop_
_geom_bond_atom_site_label_1
_geom_bond_atom_site_label_2
_geom_bond_distance
C1 C2 1.3900
C1 C6 1.3900
C1 Hg1 2.035(4)
C2 C3 1.3900
C2 C7 1.510(10)
C3 C4 1.3900
C3 H3 0.9300
C4 C5 1.3900
C4 H4 0.9300
C5 C6 1.3900
C5 H5 0.9300
C6 C12 1.545(10)
C7 N1 1.450(10)
C7 H7A 0.9700
C7 H7B 0.9700
C8 N1 1.446(10)
C8 C9 1.503(13)
C8 H8A 0.9700
C8 H8B 0.9700
C9 O1 1.403(12)
C9 H9A 0.9700
C9 H9B 0.9700
C10 O1 1.400(11)
C10 C11 1.486(12)
C10 H10A 0.9700
C10 H10B 0.9700
C11 N1 1.459(10)
C11 H11A 0.9700
C11 H11B 0.9700
C12 N2 1.452(10)
C12 H12A 0.9700
C12 H12B 0.9700
C13 N2 1.465(10)
C13 C14 1.505(12)
C13 H13A 0.9700
C13 H13B 0.9700
C14 O2 1.418(10)
C14 H14A 0.9700
C14 H14B 0.9700
C15 O2 1.419(10)
C15 C16 1.513(12)
C15 H15A 0.9700
C15 H15B 0.9700
C16 N2 1.456(10)
C16 H16A 0.9700
C16 H16B 0.9700
C17 O4 1.215(9)
C17 O3 1.282(10)
C17 C18 1.516(11)
C18 H18A 0.9600
C18 H18B 0.9600
C18 H18C 0.9600
Hg1 O3 2.084(5)

loop_
_geom_torsion_atom_site_label_1
_geom_torsion_atom_site_label_2
_geom_torsion_atom_site_label_3
_geom_torsion_atom_site_label_4
_geom_torsion
C6 C1 C2 C3 0.0
Hg1 C1 C2 C3 -179.3(4)
C6 C1 C2 C7 -179.2(6)
Hg1 C1 C2 C7 1.5(5)
C1 C2 C3 C4 0.0
C7 C2 C3 C4 179.2(6)
C2 C3 C4 C5 0.0
C3 C4 C5 C6 0.0
C4 C5 C6 C1 0.0
C4 C5 C6 C12 -175.1(5)
C2 C1 C6 C5 0.0
Hg1 C1 C6 C5 179.2(4)
C2 C1 C6 C12 175.0(6)
Hg1 C1 C6 C12 -5.7(5)
C3 C2 C7 N1 -136.9(5)
C1 C2 C7 N1 42.3(8)
N1 C8 C9 O1 59.3(11)
O1 C10 C11 N1 -57.9(11)
C5 C6 C12 N2 133.8(6)
C1 C6 C12 N2 -41.2(8)
N2 C13 C14 O2 -57.2(10)
O2 C15 C16 N2 56.5(10)
C9 C8 N1 C7 175.7(7)
C9 C8 N1 C11 -59.6(9)
C2 C7 N1 C8 -166.2(6)
C2 C7 N1 C11 72.2(8)
C10 C11 N1 C8 58.8(9)
C10 C11 N1 C7 -176.2(7)
C6 C12 N2 C16 -66.4(8)
C6 C12 N2 C13 168.5(6)
C15 C16 N2 C12 175.6(7)
C15 C16 N2 C13 -57.3(9)
C14 C13 N2 C12 -176.1(7)
C14 C13 N2 C16 57.5(9)
C11 C10 O1 C9 55.4(12)
C8 C9 O1 C10 -55.5(12)
C13 C14 O2 C15 56.3(11)
C16 C15 O2 C14 -55.5(10)
O4 C17 O3 Hg1 7.0(10)
C18 C17 O3 Hg1 -172.0(5)
